data_2006234
loop_
_publ_author_name
'Chantrapromma, Kan'
'Seechamnanturakit, Vatcharee'
'Ponglimanont, Chanita'
'Pakawatchai, Chaveng'
'Fun, Hoong-Kun'
'Sivakumar, Kandasamy'

_publ_section_title
;
 2,3-Dihydro-5-hydroxy-6,7-dimethoxy-2-phenyl-4<i>H</i>-1-benzopyran-4-one
 (Onysilin)
;
_journal_coeditor_code MU1306
_journal_issue 6
_journal_name_full 'Acta Crystallographica Section C'
_journal_page_first 734
_journal_page_last 736
_journal_paper_doi 10.1107/S0108270197001121
_journal_volume 53
_journal_year 1997
_chemical_formula_sum 'C17 H16 O5'
_chemical_formula_weight 300.30
_chemical_name_common onysilin
_chemical_name_systematic
;
 2,3-dihydro-5-hydroxy-6,7-dimethoxy-2-phenyl-4H-1-benzopyran-4-one
;
_space_group_IT_number 14
_symmetry_cell_setting monoclinic
_symmetry_space_group_name_Hall '-P 2ybc'
_symmetry_space_group_name_H-M 'P 1 21/c 1'
_audit_creation_method SHELXL
_cell_angle_alpha 90.00
_cell_angle_beta 99.750(10)
_cell_angle_gamma 90.00
_cell_formula_units_Z 4
_cell_length_a 9.722(3)
_cell_length_b 7.475(2)
_cell_length_c 20.255(5)
_cell_measurement_reflns_used 46
_cell_measurement_temperature 293(2)
_cell_measurement_theta_max 12.5
_cell_measurement_theta_min 5.6
_cell_volume 1450.7(7)
_computing_cell_refinement XSCANS
_computing_data_collection 'XSCANS (Siemens, 1994)'
_computing_data_reduction XSCANS
_computing_molecular_graphics SHELXTL/PC
_computing_publication_material SHELXL93
_computing_structure_refinement 'SHELXL93 (Sheldrick, 1993)'
_computing_structure_solution 'SHELXTL/PC (Sheldrick, 1990)'
_diffrn_ambient_temperature 293(2)
_diffrn_measurement_device 'Siemens P4 diffractometer'
_diffrn_measurement_method '\q/2\q scans'
_diffrn_radiation_monochromator graphite
_diffrn_radiation_source 'fine-focus sealed tube'
_diffrn_radiation_type MoK\a
_diffrn_radiation_wavelength 0.71073
_diffrn_reflns_av_R_equivalents 0.0418
_diffrn_reflns_av_sigmaI/netI 0.0363
_diffrn_reflns_limit_h_max 12
_diffrn_reflns_limit_h_min -1
_diffrn_reflns_limit_k_max 9
_diffrn_reflns_limit_k_min -1
_diffrn_reflns_limit_l_max 26
_diffrn_reflns_limit_l_min -26
_diffrn_reflns_number 4460
_diffrn_reflns_theta_max 27.52
_diffrn_reflns_theta_min 2.04
_diffrn_standards_decay_% <3
_diffrn_standards_interval_count 97
_diffrn_standards_number 3
_exptl_absorpt_coefficient_mu 0.101
_exptl_absorpt_correction_type none
_exptl_crystal_colour 'Light yellow'
_exptl_crystal_density_diffrn 1.375
_exptl_crystal_description 'Rectangular block'
_exptl_crystal_F_000 632
_exptl_crystal_size_max 0.62
_exptl_crystal_size_mid 0.48
_exptl_crystal_size_min 0.36
_refine_diff_density_max 0.44
_refine_diff_density_min -0.22
_refine_ls_extinction_method none
_refine_ls_goodness_of_fit_all 1.086
_refine_ls_goodness_of_fit_obs 1.202
_refine_ls_hydrogen_treatment refall
_refine_ls_matrix_type full
_refine_ls_number_parameters 263
_refine_ls_number_reflns 3302
_refine_ls_number_restraints 0
_refine_ls_restrained_S_all 1.097
_refine_ls_restrained_S_obs 1.202
_refine_ls_R_factor_all 0.0698
_refine_ls_R_factor_obs .0517
_refine_ls_shift/esd_max 0.000
_refine_ls_shift/esd_mean 0.000
_refine_ls_structure_factor_coef Fsqd
_refine_ls_weighting_details 'w = 1/[\s^2^(Fo^2^)+(0.0859P)^2^+0.2165P] where P=(Fo^2^+2Fc^2^)/3'
_refine_ls_weighting_scheme calc
_refine_ls_wR_factor_all 0.1655
_refine_ls_wR_factor_obs .1516
_reflns_number_observed 2375
_reflns_number_total 3305
_reflns_observed_criterion >2sigma(I)
_cod_data_source_file mu1306.cif
_cod_data_source_block cvg5
_cod_depositor_comments
;
The following automatic conversions were performed:
'_symmetry_cell_setting' value 'Monoclinic' changed to 'monoclinic'
according to '/home/saulius/struct/CIF-dictionaries/cif_core.dic'
dictionary named 'cif_core.dic' version 2.4.1 from
2010-06-29.

'_geom_bond_publ_flag' value 'Yes' changed to 'yes' according
to '/home/saulius/struct/CIF-dictionaries/cif_core.dic' dictionary named
'cif_core.dic' version 2.4.1 from 2010-06-29 (12 times).

Automatic conversion script
Id: cif_fix_enum 1527 2010-12-29 10:47:43Z saulius 

The following automatic conversions were performed:

'_symmetry_cell_setting' value 'Monoclinic' changed to 'monoclinic'
according to /home/saulius/struct/CIF-dictionaries/cif_core.dic
dictionary named 'cif_core.dic' version 2.4.1 from
2010-06-29.

'_exptl_absorpt_correction_type' value 'None' changed to
'none' according to
/home/saulius/struct/CIF-dictionaries/cif_core.dic dictionary named
'cif_core.dic' version 2.4.1 from 2010-06-29.

'_geom_bond_publ_flag'
value 'Yes' changed to 'yes' according to
/home/saulius/struct/CIF-dictionaries/cif_core.dic dictionary named
'cif_core.dic' version 2.4.1 from 2010-06-29 (12
times).

'_geom_angle_publ_flag' value 'Yes' changed to 'yes'
according to /home/saulius/struct/CIF-dictionaries/cif_core.dic
dictionary named 'cif_core.dic' version 2.4.1 from 2010-06-29 (10
times).

Automatic conversion script
Id: cif_fix_values 1715 2011-07-08 13:25:40Z adriana 

The following automatic conversions were performed:

'_refine_ls_weighting_scheme' value 'calc w =
1/[\s^2^(Fo^2^)+(0.0859P)^2^+0.2165P] where P=(Fo^2^+2Fc^2^)/3' was
changed to 'calc'. New tag '_refine_ls_weighting_details' was
created. The value of the new tag was set to 'w =
1/[\s^2^(Fo^2^)+(0.0859P)^2^+0.2165P] where P=(Fo^2^+2Fc^2^)/3'.

Automatic conversion script
Id: cif_fix_values 3143 2015-03-26 13:38:13Z robertas 
;
_cod_original_sg_symbol_H-M 'P 21/c'
_cod_database_code 2006234

loop_
_symmetry_equiv_pos_as_xyz
'x, y, z'
'-x, y+1/2, -z+1/2'
'-x, -y, -z'
'x, -y-1/2, z-1/2'

loop_
_atom_site_aniso_label
_atom_site_aniso_U_11
_atom_site_aniso_U_22
_atom_site_aniso_U_33
_atom_site_aniso_U_12
_atom_site_aniso_U_13
_atom_site_aniso_U_23
O1 .0485(7) .0331(6) .0635(8) -.0055(5) .0218(6) -.0032(5)
O2 .0756(10) .0343(7) .0811(10) -.0021(6) .0207(8) -.0136(6)
O3 .0762(10) .0311(6) .0694(9) -.0109(6) .0174(8) -.0021(6)
O4 .0680(9) .0591(9) .0563(8) -.0254(7) .0152(7) .0050(7)
O5 .0512(8) .0514(8) .0651(8) -.0117(6) .0230(6) -.0124(6)
C1 .0515(10) .0429(9) .0538(10) -.0006(8) .0173(8) .0008(8)
C2 .0584(11) .0423(10) .0625(12) -.0010(9) .0209(10) -.0073(9)
C3 .0524(10) .0343(8) .0520(10) .0026(7) .0054(8) -.0025(7)
C4 .0456(9) .0324(8) .0431(8) -.0016(7) .0045(7) .0016(7)
C5 .0536(10) .0311(8) .0457(9) -.0062(7) .0020(8) .0032(7)
C6 .0479(9) .0408(9) .0436(9) -.0103(7) .0065(7) .0039(7)
C7 .0408(9) .0421(9) .0437(8) -.0043(7) .0068(7) -.0002(7)
C8 .0456(10) .0332(8) .0511(10) -.0045(7) .0102(8) -.0029(7)
C9 .0415(9) .0332(8) .0451(9) -.0030(6) .0074(7) .0025(7)
C10 .0532(10) .0380(8) .0495(9) -.0029(7) .0207(8) -.0052(7)
C11 .0491(11) .0540(11) .0640(12) -.0012(9) .0077(9) .0046(9)
C12 .078(2) .0550(12) .0617(13) -.0034(11) .0161(11) .0133(10)
C13 .0663(13) .0550(12) .0752(14) -.0172(10) .0300(11) -.0082(11)
C14 .0463(11) .0639(14) .084(2) -.0075(10) .0106(11) -.0137(12)
C15 .0584(12) .0506(11) .0560(11) .0024(9) .0038(9) -.0006(9)
C16 .0546(13) .0638(15) .096(2) -.0166(12) .0146(13) -.0002(14)
C17 .0647(14) .0535(12) .080(2) -.0071(10) .0321(13) -.0186(12)

loop_
_atom_site_label
_atom_site_fract_x
_atom_site_fract_y
_atom_site_fract_z
_atom_site_U_iso_or_equiv
_atom_site_thermal_displace_type
_atom_site_calc_flag
_atom_site_refinement_flags
_atom_site_occupancy
_atom_site_disorder_group
_atom_site_type_symbol
O1 .60078(13) .2725(2) .37594(7) .0470(3) Uani d . 1 . O
O2 .5583(2) -.2527(2) .32156(8) .0628(4) Uani d . 1 . O
O3 .3655(2) -.2864(2) .39454(8) .0583(4) Uani d . 1 . O
O4 .2038(2) -.1268(2) .47485(7) .0606(4) Uani d . 1 . O
O5 .23010(14) .2226(2) .50067(7) .0544(4) Uani d . 1 . O
C1 .7208(2) .1775(2) .36077(10) .0484(4) Uani d . 1 . C
C2 .6752(2) .0250(3) .31322(11) .0532(5) Uani d . 1 . C
C3 .5722(2) -.0946(2) .33903(9) .0466(4) Uani d . 1 . C
C4 .4882(2) -.0128(2) .38287(8) .0407(4) Uani d . 1 . C
C5 .3838(2) -.1104(2) .40827(9) .0442(4) Uani d . 1 . C
C6 .2994(2) -.0284(2) .44719(9) .0443(4) Uani d . 1 . C
C7 .3166(2) .1546(2) .46144(9) .0423(4) Uani d . 1 . C
C8 .4174(2) .2540(2) .43676(9) .0431(4) Uani d . 1 . C
C9 .5027(2) .1699(2) .39867(8) .0399(4) Uani d . 1 . C
C10 .8126(2) .3110(2) .33356(9) .0455(4) Uani d . 1 . C
C11 .7626(2) .4220(3) .28058(11) .0559(5) Uani d . 1 . C
C12 .8501(3) .5398(3) .25584(12) .0643(6) Uani d . 1 . C
C13 .9885(3) .5470(3) .28352(12) .0634(6) Uani d . 1 . C
C14 1.0391(2) .4382(3) .33573(13) .0648(6) Uani d . 1 . C
C15 .9522(2) .3216(3) .36180(11) .0557(5) Uani d . 1 . C
C16 .0732(3) -.1498(4) .4329(2) .0712(7) Uani d . 1 . C
C17 .2510(3) .4039(3) .52276(14) .0637(6) Uani d . 1 . C
H3O .426(3) -.307(4) .3682(13) .068(7) Uiso d . 1 . H
H1 .773(2) .123(3) .4058(11) .056(6) Uiso d . 1 . H
H2A .755(3) -.044(3) .3040(12) .063(6) Uiso d . 1 . H
H2B .621(3) .081(4) .2694(16) .098(9) Uiso d . 1 . H
H8 .430(2) .377(3) .4465(11) .060(6) Uiso d . 1 . H
H11 .669(3) .417(4) .2639(13) .076(7) Uiso d . 1 . H
H12 .815(3) .612(4) .2260(13) .076(8) Uiso d . 1 . H
H13 1.048(3) .639(4) .2635(13) .085(8) Uiso d . 1 . H
H14 1.129(3) .445(4) .3535(14) .081(8) Uiso d . 1 . H
H15 .985(3) .244(4) .3953(14) .077(8) Uiso d . 1 . H
H16A .028(5) -.054(8) .438(3) .161(19) Uiso d . 1 . H
H16B .017(4) -.233(6) .455(2) .128(12) Uiso d . 1 . H
H16C .094(5) -.199(7) .395(2) .155(17) Uiso d . 1 . H
H17A .237(3) .497(4) .4870(14) .085(8) Uiso d . 1 . H
H17B .348(3) .416(4) .5497(14) .084(8) Uiso d . 1 . H
H17C .181(3) .422(4) .5491(15) .088(8) Uiso d . 1 . H

loop_
_atom_type_symbol
_atom_type_description
_atom_type_scat_dispersion_real
_atom_type_scat_dispersion_imag
_atom_type_scat_source
C C 0.0033 0.0016 'International Tables Vol C Tables 4.2.6.8 and 6.1.1.4'
H H 0.0000 0.0000 'International Tables Vol C Tables 4.2.6.8 and 6.1.1.4'
O O 0.0106 0.0060 'International Tables Vol C Tables 4.2.6.8 and 6.1.1.4'

loop_
_geom_angle_atom_site_label_1
_geom_angle_atom_site_label_2
_geom_angle_atom_site_label_3
_geom_angle
_geom_angle_publ_flag
C9 O1 C1 115.61(13) yes
C6 O4 C16 114.8(2) yes
C7 O5 C17 118.08(15) yes
O1 C1 C10 107.62(14) yes
O1 C1 C2 110.3(2) yes
C10 C1 C2 113.3(2) yes
C3 C2 C1 111.7(2) yes
O2 C3 C4 122.5(2) yes
O2 C3 C2 121.2(2) yes
C4 C3 C2 116.3(2) yes
C9 C4 C5 118.0(2) ?
C9 C4 C3 120.5(2) ?
C5 C4 C3 121.4(2) ?
O3 C5 C6 118.8(2) ?
O3 C5 C4 120.3(2) ?
C6 C5 C4 120.9(2) ?
C5 C6 O4 120.3(2) ?
C5 C6 C7 119.4(2) ?
O4 C6 C7 120.2(2) ?
O5 C7 C8 124.0(2) ?
O5 C7 C6 115.1(2) ?
C8 C7 C6 121.0(2) ?
C9 C8 C7 119.1(2) ?
O1 C9 C8 117.01(15) ?
O1 C9 C4 121.3(2) ?
C8 C9 C4 121.7(2) ?
C11 C10 C15 118.6(2) ?
C11 C10 C1 122.2(2) ?
C15 C10 C1 119.2(2) ?
C12 C11 C10 120.7(2) ?
C13 C12 C11 120.1(2) ?
C14 C13 C12 119.8(2) ?
C13 C14 C15 120.8(2) ?
C14 C15 C10 120.0(2) ?

loop_
_geom_bond_atom_site_label_1
_geom_bond_atom_site_label_2
_geom_bond_site_symmetry_2
_geom_bond_distance
_geom_bond_publ_flag
O1 C9 . 1.363(2) yes
O1 C1 . 1.443(2) yes
O2 C3 . 1.235(2) yes
O3 C5 . 1.350(2) yes
O4 C6 . 1.376(2) yes
O4 C16 . 1.414(3) yes
O5 C7 . 1.350(2) yes
O5 C17 . 1.431(3) yes
C1 C10 . 1.504(2) yes
C1 C2 . 1.510(3) yes
C2 C3 . 1.501(3) yes
C3 C4 . 1.441(2) yes
C4 C9 . 1.404(2) ?
C4 C5 . 1.416(2) ?
C5 C6 . 1.375(3) ?
C6 C7 . 1.403(2) ?
C7 C8 . 1.389(2) ?
C8 C9 . 1.377(2) ?
C10 C11 . 1.378(3) ?
C10 C15 . 1.383(3) ?
C11 C12 . 1.377(3) ?
C12 C13 . 1.368(4) ?
C13 C14 . 1.359(4) ?
C14 C15 . 1.379(3) ?

loop_
_geom_torsion_atom_site_label_1
_geom_torsion_atom_site_label_2
_geom_torsion_atom_site_label_3
_geom_torsion_atom_site_label_4
_geom_torsion
C9 O1 C1 C10 177.31(14)
C9 O1 C1 C2 53.3(2)
O1 C1 C2 C3 -53.4(2)
C10 C1 C2 C3 -174.1(2)
C1 C2 C3 O2 -155.0(2)
C1 C2 C3 C4 27.2(2)
O2 C3 C4 C9 -176.7(2)
C2 C3 C4 C9 1.1(2)
O2 C3 C4 C5 -0.2(3)
C2 C3 C4 C5 177.5(2)
C9 C4 C5 O3 180.0(2)
C3 C4 C5 O3 3.4(3)
C9 C4 C5 C6 0.0(2)
C3 C4 C5 C6 -176.5(2)
O3 C5 C6 O4 3.9(3)
C4 C5 C6 O4 -176.2(2)
O3 C5 C6 C7 -179.5(2)
C4 C5 C6 C7 0.4(3)
C16 O4 C6 C5 -86.5(3)
C16 O4 C6 C7 96.9(2)
C17 O5 C7 C8 -5.4(3)
C17 O5 C7 C6 173.9(2)
C5 C6 C7 O5 -179.2(2)
O4 C6 C7 O5 -2.6(2)
C5 C6 C7 C8 0.1(3)
O4 C6 C7 C8 176.7(2)
O5 C7 C8 C9 178.2(2)
C6 C7 C8 C9 -1.0(3)
C1 O1 C9 C8 155.9(2)
C1 O1 C9 C4 -25.1(2)
C7 C8 C9 O1 -179.5(2)
C7 C8 C9 C4 1.5(3)
C5 C4 C9 O1 -179.92(15)
C3 C4 C9 O1 -3.3(2)
C5 C4 C9 C8 -1.0(2)
C3 C4 C9 C8 175.6(2)
O1 C1 C10 C11 -53.3(2)
C2 C1 C10 C11 68.9(2)
O1 C1 C10 C15 127.7(2)
C2 C1 C10 C15 -110.1(2)
C15 C10 C11 C12 0.6(3)
C1 C10 C11 C12 -178.4(2)
C10 C11 C12 C13 0.4(4)
C11 C12 C13 C14 -0.4(4)
C12 C13 C14 C15 -0.7(4)
C13 C14 C15 C10 1.8(3)
C11 C10 C15 C14 -1.7(3)
C1 C10 C15 C14 177.4(2)

loop_
_cod_related_entry_id
_cod_related_entry_database
_cod_related_entry_code
1 ChemSpider 21137683
